data_2232438
loop_
_publ_author_name
'Miao, Jian-Ying'

_publ_section_title
;
 Bis{\m-2-[1-(pyridin-2-ylmethylimino)ethyl]phenolato}bis(azidozinc)
;
_journal_coeditor_code QM2038
_journal_issue 11
_journal_name_full 'Acta Crystallographica Section E'
_journal_page_first m1598
_journal_paper_doi 10.1107/S1600536811043455
_journal_volume 67
_journal_year 2011
_chemical_formula_iupac '[Zn2 (C14 H13 N2 O1)2 (N3)2]'
_chemical_formula_moiety 'C28 H26 N10 O2 Zn2'
_chemical_formula_sum 'C28 H26 N10 O2 Zn2'
_chemical_formula_weight 665.33
_chemical_name_systematic
;
Bis{\m-2-[1-(pyridin-2-ylmethylimino)ethyl]phenolato}bis(azidozinc)
;
_space_group_IT_number 14
_symmetry_cell_setting monoclinic
_symmetry_space_group_name_Hall '-P 2yn'
_symmetry_space_group_name_H-M 'P 1 21/n 1'
_atom_sites_solution_hydrogens geom
_atom_sites_solution_primary direct
_atom_sites_solution_secondary difmap
_audit_creation_method SHELXL-97
_cell_angle_alpha 90.00
_cell_angle_beta 96.684(3)
_cell_angle_gamma 90.00
_cell_formula_units_Z 2
_cell_length_a 10.057(3)
_cell_length_b 8.168(3)
_cell_length_c 16.741(5)
_cell_measurement_reflns_used 2133
_cell_measurement_temperature 298(2)
_cell_measurement_theta_max 24.5
_cell_measurement_theta_min 2.3
_cell_volume 1365.9(8)
_computing_cell_refinement 'SAINT (Bruker, 1998)'
_computing_data_collection 'SMART (Bruker, 1998)'
_computing_data_reduction 'SAINT (Bruker, 1998)'
_computing_molecular_graphics 'SHELXTL (Sheldrick, 2008)'
_computing_publication_material 'SHELXTL (Sheldrick, 2008)'
_computing_structure_refinement 'SHELXL97 (Sheldrick, 2008)'
_computing_structure_solution 'SHELXS97 (Sheldrick, 2008)'
_diffrn_ambient_temperature 298(2)
_diffrn_measured_fraction_theta_full 0.996
_diffrn_measured_fraction_theta_max 0.996
_diffrn_measurement_device_type 'Bruker SMART CCD area-detector'
_diffrn_measurement_method \w
_diffrn_radiation_monochromator graphite
_diffrn_radiation_source 'fine-focus sealed tube'
_diffrn_radiation_type MoK\a
_diffrn_radiation_wavelength 0.71073
_diffrn_reflns_av_R_equivalents 0.0392
_diffrn_reflns_av_sigmaI/netI 0.0373
_diffrn_reflns_limit_h_max 12
_diffrn_reflns_limit_h_min -12
_diffrn_reflns_limit_k_max 10
_diffrn_reflns_limit_k_min -10
_diffrn_reflns_limit_l_max 21
_diffrn_reflns_limit_l_min -20
_diffrn_reflns_number 10859
_diffrn_reflns_theta_full 27.00
_diffrn_reflns_theta_max 27.00
_diffrn_reflns_theta_min 2.25
_diffrn_standards_number 0
_exptl_absorpt_coefficient_mu 1.804
_exptl_absorpt_correction_T_max 0.6923
_exptl_absorpt_correction_T_min 0.6817
_exptl_absorpt_correction_type multi-scan
_exptl_absorpt_process_details '(SADABS; Sheldrick, 1996)'
_exptl_crystal_colour colorless
_exptl_crystal_density_diffrn 1.618
_exptl_crystal_density_method 'not measured'
_exptl_crystal_description block
_exptl_crystal_F_000 680
_exptl_crystal_size_max 0.23
_exptl_crystal_size_mid 0.23
_exptl_crystal_size_min 0.22
_refine_diff_density_max 0.323
_refine_diff_density_min -0.285
_refine_ls_extinction_method none
_refine_ls_goodness_of_fit_ref 1.046
_refine_ls_hydrogen_treatment constr
_refine_ls_matrix_type full
_refine_ls_number_parameters 191
_refine_ls_number_reflns 2969
_refine_ls_number_restraints 0
_refine_ls_restrained_S_all 1.046
_refine_ls_R_factor_all 0.0501
_refine_ls_R_factor_gt 0.0325
_refine_ls_shift/su_max_lt 0.001
_refine_ls_shift/su_mean 0.000
_refine_ls_structure_factor_coef Fsqd
_refine_ls_weighting_details 'calc w=1/[\s^2^(Fo^2^)+(0.0290P)^2^+0.3081P] where P=(Fo^2^+2Fc^2^)/3'
_refine_ls_weighting_scheme calc
_refine_ls_wR_factor_gt 0.0676
_refine_ls_wR_factor_ref 0.0741
_reflns_number_gt 2254
_reflns_number_total 2969
_reflns_threshold_expression I>2\s(I)
_cod_data_source_file qm2038.cif
_cod_data_source_block I
_cod_original_cell_volume 1365.8(8)
_cod_original_sg_symbol_H-M 'P 21/n'
_cod_database_code 2232438
_cod_database_fobs_code 2232438

loop_
_symmetry_equiv_pos_as_xyz
'x, y, z'
'-x+1/2, y+1/2, -z+1/2'
'-x, -y, -z'
'x-1/2, -y-1/2, z-1/2'

loop_
_atom_site_type_symbol
_atom_site_label
_atom_site_fract_x
_atom_site_fract_y
_atom_site_fract_z
_atom_site_U_iso_or_equiv
_atom_site_adp_type
_atom_site_calc_flag
_atom_site_refinement_flags
_atom_site_occupancy
_atom_site_symmetry_multiplicity
Zn Zn1 -0.00948(3) 0.68795(3) -0.001959(16) 0.03019(10) Uani d . 1 1
N N1 0.0009(2) 0.7029(2) 0.12421(12) 0.0326(5) Uani d . 1 1
N N2 -0.1532(2) 0.8702(2) 0.01204(12) 0.0340(5) Uani d . 1 1
N N3 0.0351(2) 0.7651(3) -0.10817(13) 0.0431(6) Uani d . 1 1
N N4 0.1167(2) 0.7042(3) -0.14488(13) 0.0392(5) Uani d . 1 1
N N5 0.1955(3) 0.6510(3) -0.18282(16) 0.0595(7) Uani d . 1 1
O O1 0.13472(15) 0.5071(2) 0.02040(9) 0.0301(4) Uani d . 1 1
C C1 0.2225(2) 0.5932(3) 0.15413(14) 0.0334(6) Uani d . 1 1
C C2 0.2369(2) 0.5228(3) 0.07861(14) 0.0298(6) Uani d . 1 1
C C3 0.3638(3) 0.4688(3) 0.06437(17) 0.0406(7) Uani d . 1 1
H H3 0.3737 0.4146 0.0166 0.049 Uiso calc R 1 1
C C4 0.4749(3) 0.4940(4) 0.11971(18) 0.0480(7) Uani d . 1 1
H H4 0.5588 0.4596 0.1082 0.058 Uiso calc R 1 1
C C5 0.4617(3) 0.5702(4) 0.19199(19) 0.0525(8) Uani d . 1 1
H H5 0.5369 0.5906 0.2285 0.063 Uiso calc R 1 1
C C6 0.3372(3) 0.6157(3) 0.20958(16) 0.0442(7) Uani d . 1 1
H H6 0.3284 0.6625 0.2593 0.053 Uiso calc R 1 1
C C7 0.0908(3) 0.6441(3) 0.17739(15) 0.0342(6) Uani d . 1 1
C C8 0.0687(3) 0.6214(4) 0.26424(16) 0.0560(8) Uani d . 1 1
H H8A 0.1082 0.7113 0.2955 0.084 Uiso calc R 1 1
H H8B 0.1095 0.5208 0.2840 0.084 Uiso calc R 1 1
H H8C -0.0256 0.6177 0.2685 0.084 Uiso calc R 1 1
C C9 -0.1276(3) 0.7576(4) 0.14743(16) 0.0431(7) Uani d . 1 1
H H9A -0.1132 0.8136 0.1988 0.052 Uiso calc R 1 1
H H9B -0.1844 0.6634 0.1534 0.052 Uiso calc R 1 1
C C10 -0.1962(2) 0.8714(3) 0.08491(16) 0.0355(6) Uani d . 1 1
C C11 -0.2991(3) 0.9726(3) 0.10270(18) 0.0459(7) Uani d . 1 1
H H11 -0.3287 0.9701 0.1533 0.055 Uiso calc R 1 1
C C12 -0.3567(3) 1.0770(4) 0.0441(2) 0.0506(8) Uani d . 1 1
H H12 -0.4257 1.1465 0.0547 0.061 Uiso calc R 1 1
C C13 -0.3116(3) 1.0777(4) -0.03019(19) 0.0473(7) Uani d . 1 1
H H13 -0.3491 1.1481 -0.0703 0.057 Uiso calc R 1 1
C C14 -0.2102(3) 0.9730(3) -0.04432(17) 0.0396(7) Uani d . 1 1
H H14 -0.1800 0.9733 -0.0948 0.048 Uiso calc R 1 1

loop_
_atom_site_aniso_label
_atom_site_aniso_U_11
_atom_site_aniso_U_22
_atom_site_aniso_U_33
_atom_site_aniso_U_12
_atom_site_aniso_U_13
_atom_site_aniso_U_23
Zn1 0.03556(18) 0.03175(17) 0.02340(16) 0.00139(13) 0.00400(11) -0.00148(14)
N1 0.0386(12) 0.0332(12) 0.0262(11) 0.0014(9) 0.0043(9) -0.0025(9)
N2 0.0413(12) 0.0299(11) 0.0308(12) 0.0010(9) 0.0041(10) -0.0026(9)
N3 0.0470(14) 0.0501(15) 0.0344(13) 0.0087(11) 0.0146(11) 0.0093(11)
N4 0.0450(13) 0.0409(14) 0.0319(13) -0.0022(11) 0.0045(10) 0.0062(11)
N5 0.0658(17) 0.0638(18) 0.0530(17) 0.0110(14) 0.0245(14) -0.0008(14)
O1 0.0310(9) 0.0325(9) 0.0262(8) -0.0003(7) 0.0005(7) -0.0032(8)
C1 0.0381(14) 0.0353(15) 0.0260(14) -0.0031(12) 0.0006(11) 0.0024(11)
C2 0.0314(13) 0.0274(14) 0.0301(13) -0.0021(10) 0.0015(10) 0.0040(10)
C3 0.0392(15) 0.0424(17) 0.0402(16) 0.0043(12) 0.0049(12) -0.0018(12)
C4 0.0339(15) 0.0534(18) 0.0560(19) 0.0030(14) 0.0016(13) 0.0051(16)
C5 0.0433(17) 0.0581(19) 0.051(2) -0.0048(15) -0.0143(15) 0.0006(16)
C6 0.0506(17) 0.0463(17) 0.0332(15) -0.0013(14) -0.0053(13) -0.0014(13)
C7 0.0453(15) 0.0340(14) 0.0238(13) -0.0013(12) 0.0053(11) -0.0027(11)
C8 0.068(2) 0.072(2) 0.0289(16) 0.0102(17) 0.0078(15) 0.0062(15)
C9 0.0452(16) 0.0507(17) 0.0359(16) 0.0090(13) 0.0150(13) 0.0021(13)
C10 0.0360(14) 0.0336(14) 0.0376(16) -0.0019(11) 0.0077(12) -0.0054(12)
C11 0.0395(16) 0.0498(19) 0.0503(18) 0.0043(13) 0.0136(13) -0.0045(14)
C12 0.0388(16) 0.0424(17) 0.071(2) 0.0083(14) 0.0086(15) -0.0101(16)
C13 0.0469(17) 0.0376(16) 0.056(2) 0.0049(14) -0.0023(15) 0.0045(15)
C14 0.0440(16) 0.0383(17) 0.0364(15) -0.0016(12) 0.0036(12) 0.0003(12)

loop_
_atom_type_symbol
_atom_type_description
_atom_type_scat_dispersion_real
_atom_type_scat_dispersion_imag
_atom_type_scat_source
C C 0.0033 0.0016 'International Tables Vol C Tables 4.2.6.8 and 6.1.1.4'
H H 0.0000 0.0000 'International Tables Vol C Tables 4.2.6.8 and 6.1.1.4'
N N 0.0061 0.0033 'International Tables Vol C Tables 4.2.6.8 and 6.1.1.4'
O O 0.0106 0.0060 'International Tables Vol C Tables 4.2.6.8 and 6.1.1.4'
Zn Zn 0.2839 1.4301 'International Tables Vol C Tables 4.2.6.8 and 6.1.1.4'

loop_
_geom_angle_atom_site_label_1
_geom_angle_atom_site_label_2
_geom_angle_atom_site_label_3
_geom_angle_site_symmetry_1
_geom_angle_site_symmetry_3
_geom_angle
N3 Zn1 O1 . 3_565 108.26(9)
N3 Zn1 O1 . . 99.31(8)
O1 Zn1 O1 3_565 . 82.94(7)
N3 Zn1 N1 . . 152.79(9)
O1 Zn1 N1 3_565 . 98.94(7)
O1 Zn1 N1 . . 84.73(7)
N3 Zn1 N2 . . 96.00(9)
O1 Zn1 N2 3_565 . 98.60(8)
O1 Zn1 N2 . . 163.29(7)
N1 Zn1 N2 . . 78.59(8)
N3 Zn1 Zn1 . 3_565 108.42(7)
O1 Zn1 Zn1 3_565 3_565 41.98(5)
O1 Zn1 Zn1 . 3_565 40.96(5)
N1 Zn1 Zn1 . 3_565 92.33(6)
N2 Zn1 Zn1 . 3_565 138.10(6)
C7 N1 C9 . . 120.1(2)
C7 N1 Zn1 . . 128.44(17)
C9 N1 Zn1 . . 109.99(15)
C10 N2 C14 . . 118.6(2)
C10 N2 Zn1 . . 113.83(17)
C14 N2 Zn1 . . 127.36(18)
N4 N3 Zn1 . . 124.78(19)
N5 N4 N3 . . 176.9(3)
C2 O1 Zn1 . 3_565 126.58(14)
C2 O1 Zn1 . . 121.70(14)
Zn1 O1 Zn1 3_565 . 97.06(7)
C6 C1 C2 . . 118.8(2)
C6 C1 C7 . . 118.7(2)
C2 C1 C7 . . 122.5(2)
O1 C2 C3 . . 119.0(2)
O1 C2 C1 . . 122.7(2)
C3 C2 C1 . . 118.2(2)
C4 C3 C2 . . 121.5(3)
C4 C3 H3 . . 119.3
C2 C3 H3 . . 119.3
C5 C4 C3 . . 120.1(3)
C5 C4 H4 . . 119.9
C3 C4 H4 . . 119.9
C6 C5 C4 . . 119.6(3)
C6 C5 H5 . . 120.2
C4 C5 H5 . . 120.2
C5 C6 C1 . . 121.5(3)
C5 C6 H6 . . 119.2
C1 C6 H6 . . 119.2
N1 C7 C1 . . 120.0(2)
N1 C7 C8 . . 122.9(2)
C1 C7 C8 . . 117.1(2)
C7 C8 H8A . . 109.5
C7 C8 H8B . . 109.5
H8A C8 H8B . . 109.5
C7 C8 H8C . . 109.5
H8A C8 H8C . . 109.5
H8B C8 H8C . . 109.5
N1 C9 C10 . . 110.6(2)
N1 C9 H9A . . 109.5
C10 C9 H9A . . 109.5
N1 C9 H9B . . 109.5
C10 C9 H9B . . 109.5
H9A C9 H9B . . 108.1
N2 C10 C11 . . 121.9(3)
N2 C10 C9 . . 117.3(2)
C11 C10 C9 . . 120.8(2)
C12 C11 C10 . . 118.7(3)
C12 C11 H11 . . 120.7
C10 C11 H11 . . 120.7
C13 C12 C11 . . 119.5(3)
C13 C12 H12 . . 120.2
C11 C12 H12 . . 120.2
C14 C13 C12 . . 118.9(3)
C14 C13 H13 . . 120.5
C12 C13 H13 . . 120.5
N2 C14 C13 . . 122.3(3)
N2 C14 H14 . . 118.8
C13 C14 H14 . . 118.8

loop_
_geom_bond_atom_site_label_1
_geom_bond_atom_site_label_2
_geom_bond_site_symmetry_2
_geom_bond_distance
_geom_bond_publ_flag
Zn1 N3 . 1.986(2) y
Zn1 O1 3_565 2.0321(17) y
Zn1 O1 . 2.0733(17) y
Zn1 N1 . 2.106(2) y
Zn1 N2 . 2.107(2) y
Zn1 Zn1 3_565 3.0763(11) ?
N1 C7 . 1.286(3) ?
N1 C9 . 1.463(3) ?
N2 C10 . 1.341(3) ?
N2 C14 . 1.341(3) ?
N3 N4 . 1.190(3) ?
N4 N5 . 1.157(3) ?
O1 C2 . 1.338(3) ?
O1 Zn1 3_565 2.0321(17) ?
C1 C6 . 1.407(3) ?
C1 C2 . 1.412(3) ?
C1 C7 . 1.482(3) ?
C2 C3 . 1.396(3) ?
C3 C4 . 1.382(4) ?
C3 H3 . 0.9300 ?
C4 C5 . 1.381(4) ?
C4 H4 . 0.9300 ?
C5 C6 . 1.371(4) ?
C5 H5 . 0.9300 ?
C6 H6 . 0.9300 ?
C7 C8 . 1.508(3) ?
C8 H8A . 0.9600 ?
C8 H8B . 0.9600 ?
C8 H8C . 0.9600 ?
C9 C10 . 1.506(4) ?
C9 H9A . 0.9700 ?
C9 H9B . 0.9700 ?
C10 C11 . 1.384(3) ?
C11 C12 . 1.376(4) ?
C11 H11 . 0.9300 ?
C12 C13 . 1.372(4) ?
C12 H12 . 0.9300 ?
C13 C14 . 1.372(4) ?
C13 H13 . 0.9300 ?
C14 H14 . 0.9300 ?
